data_7203846
loop_
_publ_author_name
'Shirahata, Takashi'
'Kibune, Megumi'
'Imakubo, Tatsuro'

_publ_section_title
;
 New unsymmetrical donor dimethyl(ethylenedioxy)tetraselenafulvalene
 (DMEDO-TSeF): Structures and properties of its cation radical salts
;
_journal_issue 41
_journal_name_full 'Journal of Materials Chemistry'
_journal_page_first 4399
_journal_paper_doi 10.1039/b511820d
_journal_volume 15
_journal_year 2005
_chemical_formula_sum 'C20 H20 As F6 O4 Se8'
_chemical_formula_weight 1144.96
_chemical_name_systematic
;
?
;
_space_group_IT_number 2
_symmetry_cell_setting triclinic
_symmetry_space_group_name_Hall '-P 1'
_symmetry_space_group_name_H-M 'P -1'
_atom_sites_solution_hydrogens geom
_atom_sites_solution_primary direct
_atom_sites_solution_secondary difmap
_audit_creation_method SHELXL-97
_cell_angle_alpha 78.664(8)
_cell_angle_beta 86.234(8)
_cell_angle_gamma 69.542(7)
_cell_formula_units_Z 1
_cell_length_a 7.269(3)
_cell_length_b 7.632(3)
_cell_length_c 14.345(6)
_cell_measurement_reflns_used 1471
_cell_measurement_temperature 293
_cell_measurement_theta_max 26.98
_cell_measurement_theta_min 2.90
_cell_volume 731.1(5)
_computing_cell_refinement 'Bruker SMART'
_computing_data_collection 'Bruker SMART'
_computing_data_reduction 'Bruker SAINT'
_computing_molecular_graphics 'Bruker SHELXTL'
_computing_publication_material 'Bruker SHELXTL'
_computing_structure_refinement 'SHELXL-97 (Sheldrick, 1997)'
_computing_structure_solution 'SHELXS-97 (Sheldrick, 1990)'
_diffrn_ambient_temperature 293
_diffrn_detector_area_resol_mean 8.366
_diffrn_measured_fraction_theta_full 0.871
_diffrn_measured_fraction_theta_max 0.871
_diffrn_measurement_device_type 'CCD area detector'
_diffrn_measurement_method 'phi and omega scans'
_diffrn_radiation_monochromator graphite
_diffrn_radiation_source 'fine-focus sealed tube'
_diffrn_radiation_type MoK\a
_diffrn_radiation_wavelength 0.71073
_diffrn_reflns_av_R_equivalents 0.0351
_diffrn_reflns_av_sigmaI/netI 0.0760
_diffrn_reflns_limit_h_max 9
_diffrn_reflns_limit_h_min -9
_diffrn_reflns_limit_k_max 10
_diffrn_reflns_limit_k_min -9
_diffrn_reflns_limit_l_max 19
_diffrn_reflns_limit_l_min -9
_diffrn_reflns_number 4486
_diffrn_reflns_theta_full 28.33
_diffrn_reflns_theta_max 28.33
_diffrn_reflns_theta_min 1.45
_diffrn_standards_decay_% 2.0
_diffrn_standards_number 43
_exptl_absorpt_coefficient_mu 11.187
_exptl_absorpt_correction_T_max 0.8072
_exptl_absorpt_correction_T_min 0.0714
_exptl_absorpt_correction_type empirical
_exptl_absorpt_process_details
;
SADABS; Sheldrick 1996
;
_exptl_crystal_colour black
_exptl_crystal_density_diffrn 2.601
_exptl_crystal_density_method 'not measured'
_exptl_crystal_description needle
_exptl_crystal_F_000 531
_exptl_crystal_size_max 0.50
_exptl_crystal_size_mid 0.03
_exptl_crystal_size_min 0.02
_refine_diff_density_max 3.038
_refine_diff_density_min -0.955
_refine_diff_density_rms 0.312
_refine_ls_extinction_method none
_refine_ls_goodness_of_fit_ref 0.942
_refine_ls_hydrogen_treatment mixed
_refine_ls_matrix_type full
_refine_ls_number_parameters 200
_refine_ls_number_reflns 3177
_refine_ls_number_restraints 0
_refine_ls_restrained_S_all 0.942
_refine_ls_R_factor_all 0.0963
_refine_ls_R_factor_gt 0.0718
_refine_ls_shift/su_max 0.000
_refine_ls_shift/su_mean 0.000
_refine_ls_structure_factor_coef Fsqd
_refine_ls_weighting_details 'calc w=1/[\s^2^(Fo^2^)+(0.1294P)^2^+0.0000P] where P=(Fo^2^+2Fc^2^)/3'
_refine_ls_weighting_scheme calc
_refine_ls_wR_factor_gt 0.1872
_refine_ls_wR_factor_ref 0.1986
_reflns_number_gt 2052
_reflns_number_total 3177
_reflns_threshold_expression >2sigma(I)
_cod_data_source_file b511820d.txt
_cod_data_source_block (DMEDO-TSeF)2AsF6
_cod_depositor_comments
;
The following automatic conversions were performed:
'_symmetry_cell_setting' value 'Triclinic' changed to 'triclinic'
according to '/home/saulius/struct/CIF-dictionaries/cif_core.dic'
dictionary named 'cif_core.dic' version 2.4.1 from 2010-06-29.

Automatic conversion script
Id: cif_fix_enum 1527 2010-12-29 10:47:43Z saulius 
;
_cod_original_sg_symbol_H-M P-1
_cod_database_code 7203846

loop_
_symmetry_equiv_pos_as_xyz
'x, y, z'
'-x, -y, -z'

loop_
_atom_site_label
_atom_site_type_symbol
_atom_site_fract_x
_atom_site_fract_y
_atom_site_fract_z
_atom_site_U_iso_or_equiv
_atom_site_adp_type
_atom_site_occupancy
_atom_site_symmetry_multiplicity
_atom_site_calc_flag
_atom_site_refinement_flags
_atom_site_disorder_assembly
_atom_site_disorder_group
Se1 Se 0.36446(15) 0.18676(13) 0.40406(7) 0.0408(3) Uani 1 1 d . . .
Se2 Se 0.22382(15) 0.62243(13) 0.30053(7) 0.0402(3) Uani 1 1 d . . .
Se3 Se 0.30808(15) 0.31864(13) 0.61576(7) 0.0401(3) Uani 1 1 d . . .
Se4 Se 0.16531(14) 0.75050(12) 0.51748(7) 0.0379(3) Uani 1 1 d . . .
O1 O 0.4243(13) 0.0959(11) 0.2254(6) 0.062(2) Uani 1 1 d . . .
O2 O 0.3054(13) 0.4866(11) 0.1326(5) 0.062(2) Uani 1 1 d . . .
C1 C 0.2781(13) 0.4442(12) 0.4162(7) 0.033(2) Uani 1 1 d . . .
C2 C 0.2513(13) 0.4966(11) 0.5009(7) 0.033(2) Uani 1 1 d . . .
C3 C 0.3649(15) 0.2471(13) 0.2702(7) 0.042(2) Uani 1 1 d . . .
C4 C 0.3081(16) 0.4278(14) 0.2269(7) 0.045(2) Uani 1 1 d . . .
C5 C 0.2357(14) 0.5066(14) 0.6930(7) 0.037(2) Uani 1 1 d . . .
C6 C 0.1732(13) 0.6874(13) 0.6513(7) 0.037(2) Uani 1 1 d . . .
C7 C 0.422(3) 0.154(2) 0.1281(10) 0.106(6) Uani 1 1 d . . .
H7A H 0.5582 0.1137 0.1077 0.128 Uiso 1 1 calc R . .
H7B H 0.3606 0.0801 0.1018 0.128 Uiso 1 1 calc R . .
C8 C 0.341(4) 0.330(2) 0.0864(10) 0.140(9) Uani 1 1 d . . .
H8A H 0.2150 0.3408 0.0624 0.168 Uiso 1 1 calc R . .
H8B H 0.4207 0.3503 0.0312 0.168 Uiso 1 1 calc R . .
C9 C 0.2493(18) 0.4282(15) 0.7987(7) 0.052(3) Uani 1 1 d . . .
H9A H 0.1978 0.5312 0.8329 0.078 Uiso 1 1 calc R . .
H9B H 0.3842 0.3589 0.8163 0.078 Uiso 1 1 calc R . .
H9C H 0.1747 0.3445 0.8140 0.078 Uiso 1 1 calc R . .
C10 C 0.1038(17) 0.8585(15) 0.7006(8) 0.047(3) Uani 1 1 d . . .
H10A H -0.0331 0.9268 0.6875 0.071 Uiso 1 1 calc R . .
H10B H 0.1776 0.9408 0.6775 0.071 Uiso 1 1 calc R . .
H10C H 0.1232 0.8159 0.7680 0.071 Uiso 1 1 calc R . .
As1 As 1.0000 1.0000 0.0000 0.0533(5) Uani 1 2 d S . .
F1 F 1.0914(15) 0.7884(11) -0.0398(6) 0.098(3) Uani 1 1 d . A .
F2A F 0.829(6) 0.913(4) 0.047(2) 0.106(14) Uani 0.51(5) 1 d P A 1
F3A F 1.137(5) 0.913(3) 0.099(2) 0.097(13) Uani 0.51(5) 1 d P A 1
F2B F 0.764(3) 1.043(6) -0.020(4) 0.14(3) Uani 0.49(5) 1 d P A 2
F3B F 0.977(8) 0.901(3) 0.1172(15) 0.14(2) Uani 0.49(5) 1 d P A 2

loop_
_atom_site_aniso_label
_atom_site_aniso_U_11
_atom_site_aniso_U_22
_atom_site_aniso_U_33
_atom_site_aniso_U_23
_atom_site_aniso_U_13
_atom_site_aniso_U_12
Se1 0.0502(6) 0.0312(5) 0.0395(6) -0.0093(4) -0.0015(4) -0.0103(4)
Se2 0.0486(6) 0.0330(5) 0.0349(6) -0.0059(4) -0.0020(4) -0.0089(4)
Se3 0.0526(6) 0.0311(5) 0.0341(6) -0.0037(4) -0.0003(4) -0.0126(4)
Se4 0.0479(6) 0.0294(5) 0.0342(5) -0.0073(4) -0.0004(4) -0.0099(4)
O1 0.086(6) 0.049(4) 0.053(5) -0.028(4) -0.005(4) -0.014(4)
O2 0.094(6) 0.056(5) 0.035(4) -0.013(4) -0.004(4) -0.022(4)
C1 0.037(5) 0.026(4) 0.034(5) -0.008(4) -0.002(4) -0.008(4)
C2 0.046(5) 0.016(4) 0.035(5) 0.002(4) -0.005(4) -0.009(4)
C3 0.054(6) 0.033(5) 0.032(5) -0.009(4) -0.007(4) -0.004(4)
C4 0.059(6) 0.039(6) 0.038(6) -0.012(5) 0.000(5) -0.015(5)
C5 0.047(5) 0.042(5) 0.027(5) -0.010(4) 0.002(4) -0.020(4)
C6 0.038(5) 0.036(5) 0.036(5) -0.010(4) -0.003(4) -0.007(4)
C7 0.182(18) 0.074(11) 0.052(9) -0.023(8) -0.020(10) -0.019(11)
C8 0.29(3) 0.081(12) 0.038(9) -0.025(9) 0.014(12) -0.049(15)
C9 0.080(8) 0.040(6) 0.030(5) 0.005(5) -0.012(5) -0.017(5)
C10 0.058(6) 0.046(6) 0.040(6) -0.017(5) -0.007(5) -0.015(5)
As1 0.0711(12) 0.0503(9) 0.0438(9) -0.0132(8) 0.0054(8) -0.0260(8)
F1 0.146(8) 0.060(5) 0.080(6) -0.027(4) -0.001(5) -0.019(5)
F2A 0.17(3) 0.086(16) 0.09(2) -0.028(14) 0.055(19) -0.076(17)
F3A 0.12(2) 0.070(12) 0.08(2) -0.028(11) -0.025(17) 0.001(12)
F2B 0.057(12) 0.17(4) 0.22(5) -0.17(4) 0.009(17) -0.019(15)
F3B 0.24(5) 0.101(16) 0.043(12) -0.005(11) 0.03(2) -0.04(2)

loop_
_atom_type_symbol
_atom_type_description
_atom_type_scat_dispersion_real
_atom_type_scat_dispersion_imag
_atom_type_scat_source
C C 0.0033 0.0016 'International Tables Vol C Tables 4.2.6.8 and 6.1.1.4'
H H 0.0000 0.0000 'International Tables Vol C Tables 4.2.6.8 and 6.1.1.4'
O O 0.0106 0.0060 'International Tables Vol C Tables 4.2.6.8 and 6.1.1.4'
F F 0.0171 0.0103 'International Tables Vol C Tables 4.2.6.8 and 6.1.1.4'
As As 0.0499 2.0058 'International Tables Vol C Tables 4.2.6.8 and 6.1.1.4'
Se Se -0.0929 2.2259 'International Tables Vol C Tables 4.2.6.8 and 6.1.1.4'

loop_
_geom_angle_atom_site_label_1
_geom_angle_atom_site_label_2
_geom_angle_atom_site_label_3
_geom_angle
_geom_angle_site_symmetry_1
_geom_angle_site_symmetry_3
_geom_angle_publ_flag
C1 Se1 C3 92.8(4) . . ?
C1 Se2 C4 92.4(4) . . ?
C2 Se3 C5 94.2(4) . . ?
C2 Se4 C6 94.2(4) . . ?
C3 O1 C7 111.2(9) . . ?
C4 O2 C8 109.8(9) . . ?
C2 C1 Se1 121.9(7) . . ?
C2 C1 Se2 122.6(7) . . ?
Se1 C1 Se2 115.5(5) . . ?
C1 C2 Se4 123.9(7) . . ?
C1 C2 Se3 122.4(7) . . ?
Se4 C2 Se3 113.7(5) . . ?
C4 C3 O1 125.0(9) . . ?
C4 C3 Se1 119.6(8) . . ?
O1 C3 Se1 115.4(7) . . ?
C3 C4 O2 124.7(10) . . ?
C3 C4 Se2 119.5(8) . . ?
O2 C4 Se2 115.8(7) . . ?
C6 C5 C9 127.1(9) . . ?
C6 C5 Se3 118.5(7) . . ?
C9 C5 Se3 114.3(7) . . ?
C5 C6 C10 126.4(9) . . ?
C5 C6 Se4 119.4(7) . . ?
C10 C6 Se4 114.2(6) . . ?
C8 C7 O1 122.8(14) . . ?
C8 C7 H7A 106.6 . . ?
O1 C7 H7A 106.6 . . ?
C8 C7 H7B 106.6 . . ?
O1 C7 H7B 106.6 . . ?
H7A C7 H7B 106.6 . . ?
C7 C8 O2 123.4(14) . . ?
C7 C8 H8A 106.5 . . ?
O2 C8 H8A 106.5 . . ?
C7 C8 H8B 106.5 . . ?
O2 C8 H8B 106.5 . . ?
H8A C8 H8B 106.5 . . ?
C5 C9 H9A 109.5 . . ?
C5 C9 H9B 109.5 . . ?
H9A C9 H9B 109.5 . . ?
C5 C9 H9C 109.5 . . ?
H9A C9 H9C 109.5 . . ?
H9B C9 H9C 109.5 . . ?
C6 C10 H10A 109.5 . . ?
C6 C10 H10B 109.5 . . ?
H10A C10 H10B 109.5 . . ?
C6 C10 H10C 109.5 . . ?
H10A C10 H10C 109.5 . . ?
H10B C10 H10C 109.5 . . ?
F2A As1 F2A 180.0(19) 2_775 . ?
F2B As1 F2B 180.000(1) 2_775 . ?
F2A As1 F3A 87.3(12) 2_775 . ?
F2A As1 F3A 92.7(12) . . ?
F2A As1 F3A 92.7(12) 2_775 2_775 ?
F2A As1 F3A 87.3(12) . 2_775 ?
F3A As1 F3A 180.0(15) . 2_775 ?
F2A As1 F1 82.9(9) 2_775 2_775 ?
F2A As1 F1 97.1(9) . 2_775 ?
F2B As1 F1 97.0(9) 2_775 2_775 ?
F2B As1 F1 83.0(9) . 2_775 ?
F3A As1 F1 87.1(7) . 2_775 ?
F3A As1 F1 92.9(7) 2_775 2_775 ?
F2A As1 F1 97.1(9) 2_775 . ?
F2A As1 F1 82.9(9) . . ?
F2B As1 F1 83.0(9) 2_775 . ?
F2B As1 F1 97.0(9) . . ?
F3A As1 F1 92.9(7) . . ?
F3A As1 F1 87.1(7) 2_775 . ?
F1 As1 F1 180.0(5) 2_775 . ?
F2B As1 F3B 88.9(16) 2_775 . ?
F2B As1 F3B 91.1(16) . . ?
F1 As1 F3B 84.2(9) 2_775 . ?
F1 As1 F3B 95.8(9) . . ?
F2B As1 F3B 91.1(16) 2_775 2_775 ?
F2B As1 F3B 88.9(16) . 2_775 ?
F1 As1 F3B 95.8(9) 2_775 2_775 ?
F1 As1 F3B 84.2(9) . 2_775 ?
F3B As1 F3B 180.0(19) . 2_775 ?

loop_
_geom_bond_atom_site_label_1
_geom_bond_atom_site_label_2
_geom_bond_distance
_geom_bond_site_symmetry_2
_geom_bond_publ_flag
Se1 C1 1.882(9) . ?
Se1 C3 1.885(10) . ?
Se2 C1 1.892(9) . ?
Se2 C4 1.896(10) . ?
Se3 C2 1.883(8) . ?
Se3 C5 1.893(9) . ?
Se4 C2 1.875(8) . ?
Se4 C6 1.884(10) . ?
O1 C3 1.355(11) . ?
O1 C7 1.378(16) . ?
O2 C4 1.339(12) . ?
O2 C8 1.416(16) . ?
C1 C2 1.335(14) . ?
C3 C4 1.325(13) . ?
C5 C6 1.319(13) . ?
C5 C9 1.513(13) . ?
C6 C10 1.523(14) . ?
C7 C8 1.302(19) . ?
C7 H7A 0.9700 . ?
C7 H7B 0.9700 . ?
C8 H8A 0.9700 . ?
C8 H8B 0.9700 . ?
C9 H9A 0.9600 . ?
C9 H9B 0.9600 . ?
C9 H9C 0.9600 . ?
C10 H10A 0.9600 . ?
C10 H10B 0.9600 . ?
C10 H10C 0.9600 . ?
As1 F2A 1.65(2) 2_775 ?
As1 F2A 1.65(2) . ?
As1 F2B 1.664(18) 2_775 ?
As1 F2B 1.664(18) . ?
As1 F3A 1.672(19) . ?
As1 F3A 1.672(19) 2_775 ?
As1 F1 1.714(8) 2_775 ?
As1 F1 1.714(8) . ?
As1 F3B 1.73(2) . ?
As1 F3B 1.73(2) 2_775 ?
